data_7154273
loop_
_publ_author_name
'Denis, J. G.'
'Franci, G.'
'Altucci, L.'
'Aurrecoechea, J. M.'
'de Lera, \'A R'
'\'Alvarez, R'

_publ_section_title
;
 Synthesis of
 7-alkylidene-7,12-dihydroindolo[3,2-d]benzazepine-6-(5H)-ones
 (7-alkylidene-paullones) by N-cyclization-oxidative Heck cascade and
 characterization as sirtuin modulators.
;
_journal_issue 9
_journal_name_full 'Organic &amp; biomolecular chemistry'
_journal_page_first 2800
_journal_page_last 2810
_journal_paper_doi 10.1039/c4ob02493a
_journal_volume 13
_journal_year 2015
_chemical_formula_sum 'C23 H20 N2 O5'
_chemical_formula_weight 404.41
_chemical_melting_point 473
_chemical_name_systematic
'(Z)-Ethyl 7-(2-Ethoxy-2-oxoethylene)-6-oxo-6,7-dihydrobenzo[2,3]azepino[4,5-b]indole-12(5H)-carboxylate '
_space_group_IT_number 14
_symmetry_cell_setting monoclinic
_symmetry_space_group_name_Hall '-P 2ybc'
_symmetry_space_group_name_H-M 'P 1 21/c 1'
_atom_sites_solution_hydrogens mixed
_atom_sites_solution_primary direct
_atom_sites_solution_secondary difmap
_audit_creation_method SHELXL-97
_audit_update_record
;
2014-11-27 deposited with the CCDC.
2015-01-06 downloaded from the CCDC.
;
_cell_angle_alpha 90.00
_cell_angle_beta 111.734(3)
_cell_angle_gamma 90.00
_cell_formula_units_Z 4
_cell_length_a 10.7866(18)
_cell_length_b 14.366(2)
_cell_length_c 13.573(2)
_cell_measurement_reflns_used 3792
_cell_measurement_temperature 293(2)
_cell_measurement_theta_max 24.92
_cell_measurement_theta_min 2.48
_cell_volume 1953.8(5)
_computing_cell_refinement 'Bruker SAINT'
_computing_data_collection 'Bruker SMART'
_computing_data_reduction 'Bruker SAINT'
_computing_molecular_graphics 'Bruker SHELXTL'
_computing_publication_material 'Bruker SHELXTL'
_computing_structure_refinement 'SHELXL-97 (Sheldrick, 2008)'
_computing_structure_solution 'SHELXS-97 (Sheldrick, 2008)'
_diffrn_ambient_temperature 293(2)
_diffrn_measured_fraction_theta_full 0.999
_diffrn_measured_fraction_theta_max 0.998
_diffrn_measurement_device_type 'Bruker SMART 1000 CCD'
_diffrn_measurement_method '\f and \w scans'
_diffrn_radiation_monochromator graphite
_diffrn_radiation_source 'fine-focus sealed tube'
_diffrn_radiation_type MoK\a
_diffrn_radiation_wavelength 0.71073
_diffrn_reflns_av_R_equivalents 0.0305
_diffrn_reflns_av_sigmaI/netI 0.0263
_diffrn_reflns_limit_h_max 12
_diffrn_reflns_limit_h_min -12
_diffrn_reflns_limit_k_max 17
_diffrn_reflns_limit_k_min -17
_diffrn_reflns_limit_l_max 16
_diffrn_reflns_limit_l_min -16
_diffrn_reflns_number 14633
_diffrn_reflns_theta_full 25.00
_diffrn_reflns_theta_max 25.02
_diffrn_reflns_theta_min 2.03
_exptl_absorpt_coefficient_mu 0.098
_exptl_absorpt_correction_T_max 0.7452
_exptl_absorpt_correction_T_min 0.7142
_exptl_absorpt_correction_type multi-scan
_exptl_absorpt_process_details 'SADABS V. 2008/1, Sheldrick, G. M. (2008)'
_exptl_crystal_colour 'pale yellow'
_exptl_crystal_density_diffrn 1.375
_exptl_crystal_density_method 'not measured'
_exptl_crystal_description prism
_exptl_crystal_F_000 848
_exptl_crystal_recrystallization_method 'Re-crystallisation from solvent: '
_exptl_crystal_size_max 0.52
_exptl_crystal_size_mid 0.38
_exptl_crystal_size_min 0.20
_refine_diff_density_max 0.272
_refine_diff_density_min -0.181
_refine_diff_density_rms 0.035
_refine_ls_extinction_method none
_refine_ls_goodness_of_fit_ref 1.021
_refine_ls_hydrogen_treatment mixed
_refine_ls_matrix_type full
_refine_ls_number_parameters 277
_refine_ls_number_reflns 3447
_refine_ls_number_restraints 0
_refine_ls_restrained_S_all 1.021
_refine_ls_R_factor_all 0.0676
_refine_ls_R_factor_gt 0.0376
_refine_ls_shift/su_max 0.000
_refine_ls_shift/su_mean 0.000
_refine_ls_structure_factor_coef Fsqd
_refine_ls_weighting_details 'calc w=1/[\s^2^(Fo^2^)+(0.0370P)^2^+0.9451P] where P=(Fo^2^+2Fc^2^)/3'
_refine_ls_weighting_scheme calc
_refine_ls_wR_factor_gt 0.0853
_refine_ls_wR_factor_ref 0.1058
_reflns_number_gt 2379
_reflns_number_total 3447
_reflns_threshold_expression >2sigma(I)
_cod_data_source_file c4ob02493a2.cif
_cod_data_source_block ar22412s
_cod_depositor_comments
;
The following automatic conversions were performed:

'_symmetry_cell_setting' value 'Monoclinic' changed to 'monoclinic'
according to
/usr/data/users/saulius/crontab/automatic-downloads/rss-feeds/RSC/lib/dictionaries/cif_core.dic
dictionary named 'cif_core.dic' version 2.4.2 from 2011-04-26.

Automatic conversion script
Id: cif_fix_values 2935 2014-11-11 08:27:57Z andrius 

 Adding full bibliography for 7154272--7154273.cif.

The following automatic conversions were performed:

'_atom_sites_solution_hydrogens' value 'geom & difmap' was changed to
'mixed'.

Automatic conversion script
Id: cif_fix_values 6452 2018-10-05 10:23:21Z andrius 
;
_cod_original_cell_volume 1953.7(6)
_cod_original_sg_symbol_H-M P2(1)/c
_cod_database_code 7154273

loop_
_symmetry_equiv_pos_as_xyz
'x, y, z'
'-x, y+1/2, -z+1/2'
'-x, -y, -z'
'x, -y-1/2, z-1/2'

loop_
_atom_site_label
_atom_site_type_symbol
_atom_site_fract_x
_atom_site_fract_y
_atom_site_fract_z
_atom_site_U_iso_or_equiv
_atom_site_adp_type
_atom_site_occupancy
_atom_site_symmetry_multiplicity
_atom_site_calc_flag
_atom_site_refinement_flags
N1 N 0.45811(17) 0.01707(13) 0.83461(14) 0.0463(4) Uani 1 1 d .
H1 H 0.520(2) -0.0215(17) 0.8731(18) 0.062(7) Uiso 1 1 d .
C2 C 0.3459(2) 0.01514(15) 0.85840(16) 0.0432(5) Uani 1 1 d .
O3 O 0.32824(15) -0.04704(11) 0.91282(13) 0.0599(4) Uani 1 1 d .
C4 C 0.24296(19) 0.08888(14) 0.81065(16) 0.0410(5) Uani 1 1 d .
C5 C 0.1796(2) 0.13243(15) 0.86549(16) 0.0459(5) Uani 1 1 d .
H5 H 0.1119 0.1734 0.8277 0.055 Uiso 1 1 calc R
C6 C 0.2058(2) 0.12232(14) 0.97958(17) 0.0447(5) Uani 1 1 d .
O7 O 0.31253(15) 0.11042(12) 1.04965(12) 0.0613(4) Uani 1 1 d .
O8 O 0.09249(14) 0.13170(12) 0.99601(11) 0.0579(4) Uani 1 1 d .
C9 C 0.1000(2) 0.1269(2) 1.10484(17) 0.0641(7) Uani 1 1 d .
H9A H 0.1528 0.1782 1.1457 0.077 Uiso 1 1 calc R
H9B H 0.1417 0.0690 1.1373 0.077 Uiso 1 1 calc R
C10 C -0.0368(3) 0.1320(2) 1.1030(2) 0.0801(9) Uani 1 1 d .
H10A H -0.0776 0.1890 1.0696 0.120 Uiso 1 1 calc R
H10B H -0.0347 0.1303 1.1743 0.120 Uiso 1 1 calc R
H10C H -0.0875 0.0802 1.0639 0.120 Uiso 1 1 calc R
N11 N 0.20612(15) 0.12828(12) 0.53349(12) 0.0419(4) Uani 1 1 d .
C12 C 0.28520(19) 0.11478(14) 0.64237(15) 0.0396(5) Uani 1 1 d .
C13 C 0.20151(19) 0.10192(14) 0.69585(16) 0.0412(5) Uani 1 1 d .
C13B C 0.06505(19) 0.10712(14) 0.62154(16) 0.0433(5) Uani 1 1 d .
C14 C -0.0581(2) 0.09723(15) 0.63232(18) 0.0511(6) Uani 1 1 d .
H14 H -0.0627 0.0853 0.6982 0.061 Uiso 1 1 calc R
C15 C -0.1724(2) 0.10548(16) 0.5434(2) 0.0574(6) Uani 1 1 d .
H15 H -0.2552 0.1004 0.5495 0.069 Uiso 1 1 calc R
C16 C -0.1659(2) 0.12122(16) 0.44455(19) 0.0573(6) Uani 1 1 d .
H16 H -0.2447 0.1256 0.3855 0.069 Uiso 1 1 calc R
C17 C -0.0454(2) 0.13062(16) 0.43157(18) 0.0525(6) Uani 1 1 d .
H17 H -0.0416 0.1411 0.3651 0.063 Uiso 1 1 calc R
C17B C 0.06952(19) 0.12384(14) 0.52155(17) 0.0441(5) Uani 1 1 d .
C18 C 0.50699(19) 0.08712(14) 0.78507(15) 0.0409(5) Uani 1 1 d .
C19 C 0.42870(19) 0.13168(13) 0.69041(15) 0.0390(5) Uani 1 1 d .
C20 C 0.4912(2) 0.19804(15) 0.64855(17) 0.0471(5) Uani 1 1 d .
H20 H 0.4403 0.2305 0.5877 0.056 Uiso 1 1 calc R
C21 C 0.6257(2) 0.21635(16) 0.69504(19) 0.0555(6) Uani 1 1 d .
H21 H 0.6652 0.2599 0.6651 0.067 Uiso 1 1 calc R
C22 C 0.7018(2) 0.16954(18) 0.7865(2) 0.0589(6) Uani 1 1 d .
H22 H 0.7932 0.1805 0.8174 0.071 Uiso 1 1 calc R
C23 C 0.6425(2) 0.10679(16) 0.83176(17) 0.0512(6) Uani 1 1 d .
H23 H 0.6938 0.0771 0.8945 0.061 Uiso 1 1 calc R
C24 C 0.2421(2) 0.11970(15) 0.44467(16) 0.0440(5) Uani 1 1 d .
O25 O 0.16971(15) 0.14293(12) 0.35774(12) 0.0611(4) Uani 1 1 d .
O26 O 0.36156(14) 0.08186(10) 0.46910(10) 0.0478(4) Uani 1 1 d .
C27 C 0.4089(3) 0.07510(19) 0.38143(18) 0.0638(7) Uani 1 1 d .
H27A H 0.3368 0.0530 0.3186 0.077 Uiso 1 1 calc R
H27B H 0.4808 0.0300 0.3993 0.077 Uiso 1 1 calc R
C28 C 0.4572(3) 0.1661(2) 0.3579(2) 0.0902(10) Uani 1 1 d .
H28A H 0.3842 0.2094 0.3342 0.135 Uiso 1 1 calc R
H28B H 0.4931 0.1581 0.3035 0.135 Uiso 1 1 calc R
H28C H 0.5254 0.1897 0.4209 0.135 Uiso 1 1 calc R

loop_
_atom_site_aniso_label
_atom_site_aniso_U_11
_atom_site_aniso_U_22
_atom_site_aniso_U_33
_atom_site_aniso_U_23
_atom_site_aniso_U_13
_atom_site_aniso_U_12
N1 0.0404(10) 0.0537(11) 0.0462(11) 0.0093(9) 0.0178(8) 0.0089(9)
C2 0.0441(12) 0.0492(13) 0.0386(11) 0.0016(10) 0.0179(9) 0.0012(9)
O3 0.0623(10) 0.0590(10) 0.0672(11) 0.0205(8) 0.0344(8) 0.0095(8)
C4 0.0398(11) 0.0433(12) 0.0440(12) 0.0019(9) 0.0201(9) -0.0006(9)
C5 0.0441(12) 0.0495(12) 0.0461(12) 0.0049(10) 0.0192(10) 0.0059(9)
C6 0.0441(12) 0.0455(12) 0.0469(13) -0.0024(10) 0.0196(11) 0.0013(10)
O7 0.0449(9) 0.0814(12) 0.0532(9) -0.0048(8) 0.0131(8) 0.0064(8)
O8 0.0454(9) 0.0917(13) 0.0410(8) 0.0014(8) 0.0211(7) 0.0076(8)
C9 0.0616(15) 0.096(2) 0.0389(13) 0.0004(12) 0.0241(11) 0.0052(14)
C10 0.0645(16) 0.128(3) 0.0576(16) -0.0016(16) 0.0334(13) -0.0067(16)
N11 0.0390(9) 0.0503(10) 0.0373(9) 0.0043(8) 0.0153(7) 0.0052(8)
C12 0.0425(11) 0.0402(11) 0.0376(11) 0.0024(9) 0.0168(9) 0.0044(9)
C13 0.0404(11) 0.0441(12) 0.0422(11) 0.0041(9) 0.0190(9) 0.0046(9)
C13B 0.0408(11) 0.0439(12) 0.0473(12) 0.0035(9) 0.0189(10) 0.0049(9)
C14 0.0449(12) 0.0538(14) 0.0593(14) 0.0057(11) 0.0247(11) 0.0038(10)
C15 0.0395(12) 0.0584(15) 0.0747(17) 0.0021(12) 0.0217(12) 0.0030(10)
C16 0.0427(13) 0.0609(15) 0.0600(15) 0.0023(12) 0.0094(11) 0.0069(11)
C17 0.0455(13) 0.0584(14) 0.0504(13) 0.0045(11) 0.0140(11) 0.0089(10)
C17B 0.0391(11) 0.0450(12) 0.0487(12) 0.0040(10) 0.0169(10) 0.0072(9)
C18 0.0393(11) 0.0472(12) 0.0393(11) -0.0027(9) 0.0181(9) 0.0002(9)
C19 0.0400(11) 0.0430(11) 0.0382(11) -0.0040(9) 0.0193(9) 0.0010(9)
C20 0.0532(13) 0.0466(13) 0.0481(13) -0.0012(10) 0.0266(10) 0.0008(10)
C21 0.0567(14) 0.0532(14) 0.0666(16) -0.0095(12) 0.0346(12) -0.0132(11)
C22 0.0419(13) 0.0704(16) 0.0655(16) -0.0147(13) 0.0211(12) -0.0093(12)
C23 0.0416(12) 0.0613(15) 0.0490(13) -0.0043(11) 0.0148(10) -0.0008(10)
C24 0.0456(12) 0.0475(12) 0.0400(12) 0.0057(10) 0.0169(10) 0.0040(10)
O25 0.0544(9) 0.0875(12) 0.0405(9) 0.0161(8) 0.0165(8) 0.0135(8)
O26 0.0523(9) 0.0575(9) 0.0391(8) 0.0089(7) 0.0234(7) 0.0156(7)
C27 0.0713(16) 0.0865(19) 0.0444(13) 0.0144(12) 0.0339(12) 0.0317(14)
C28 0.0748(19) 0.120(3) 0.095(2) 0.045(2) 0.0540(17) 0.0175(18)

loop_
_atom_type_symbol
_atom_type_description
_atom_type_scat_dispersion_real
_atom_type_scat_dispersion_imag
_atom_type_scat_source
C C 0.0033 0.0016 'International Tables Vol C Tables 4.2.6.8 and 6.1.1.4'
H H 0.0000 0.0000 'International Tables Vol C Tables 4.2.6.8 and 6.1.1.4'
N N 0.0061 0.0033 'International Tables Vol C Tables 4.2.6.8 and 6.1.1.4'
O O 0.0106 0.0060 'International Tables Vol C Tables 4.2.6.8 and 6.1.1.4'

loop_
_geom_angle_atom_site_label_1
_geom_angle_atom_site_label_2
_geom_angle_atom_site_label_3
_geom_angle
C2 N1 C18 130.25(18)
O3 C2 N1 120.68(19)
O3 C2 C4 121.59(18)
N1 C2 C4 117.65(18)
C5 C4 C13 120.96(18)
C5 C4 C2 122.67(18)
C13 C4 C2 115.85(17)
C4 C5 C6 126.84(19)
O7 C6 O8 123.51(19)
O7 C6 C5 126.83(19)
O8 C6 C5 109.62(17)
C6 O8 C9 117.28(17)
O8 C9 C10 107.67(19)
C24 N11 C12 129.20(16)
C24 N11 C17B 120.19(16)
C12 N11 C17B 108.07(15)
C13 C12 N11 108.15(17)
C13 C12 C19 125.86(18)
N11 C12 C19 124.82(17)
C12 C13 C13B 108.97(17)
C12 C13 C4 125.57(18)
C13B C13 C4 125.41(17)
C17B C13B C14 119.72(19)
C17B C13B C13 107.12(17)
C14 C13B C13 133.15(19)
C15 C14 C13B 118.5(2)
C14 C15 C16 120.9(2)
C17 C16 C15 121.7(2)
C16 C17 C17B 117.3(2)
C17 C17B C13B 121.85(19)
C17 C17B N11 130.43(19)
C13B C17B N11 107.69(17)
C23 C18 C19 119.95(19)
C23 C18 N1 116.21(19)
C19 C18 N1 123.72(18)
C20 C19 C18 117.64(18)
C20 C19 C12 121.38(18)
C18 C19 C12 120.79(17)
C21 C20 C19 121.8(2)
C20 C21 C22 119.6(2)
C23 C22 C21 120.0(2)
C22 C23 C18 121.0(2)
O25 C24 O26 125.57(19)
O25 C24 N11 122.40(19)
O26 C24 N11 112.01(17)
C24 O26 C27 115.14(16)
O26 C27 C28 111.9(2)

loop_
_geom_bond_atom_site_label_1
_geom_bond_atom_site_label_2
_geom_bond_distance
N1 C2 1.364(2)
N1 C18 1.416(3)
C2 O3 1.218(2)
C2 C4 1.497(3)
C4 C5 1.337(3)
C4 C13 1.465(3)
C5 C6 1.475(3)
C6 O7 1.203(2)
C6 O8 1.328(2)
O8 C9 1.451(2)
C9 C10 1.468(3)
N11 C24 1.402(3)
N11 C12 1.420(2)
N11 C17B 1.423(2)
C12 C13 1.364(3)
C12 C19 1.460(3)
C13 C13B 1.446(3)
C13B C17B 1.397(3)
C13B C14 1.397(3)
C14 C15 1.374(3)
C15 C16 1.387(3)
C16 C17 1.381(3)
C17 C17B 1.384(3)
C18 C23 1.390(3)
C18 C19 1.404(3)
C19 C20 1.403(3)
C20 C21 1.377(3)
C21 C22 1.383(3)
C22 C23 1.375(3)
C24 O25 1.196(2)
C24 O26 1.322(2)
O26 C27 1.462(2)
C27 C28 1.485(4)
